data_2015720
loop_
_publ_author_name
'\/Dilovi\'c, Ivica'
'Matkovi\'c-\<Calogovi\'c, Dubravka'
'Kos, Ivan'
'Biru\<s, Mladen'
'Jadrijevi\'c-Mladar Taka\<c, Milena'

_publ_section_title
;
 Cyclic trihydroxamic acid derivatives
;
_journal_coeditor_code AV3046
_journal_issue 1
_journal_name_full 'Acta Crystallographica Section C'
_journal_page_first o45
_journal_page_last o47
_journal_paper_doi 10.1107/S0108270106049985
_journal_volume 63
_journal_year 2007
_chemical_formula_iupac 'C24 H21 N3 O6'
_chemical_formula_moiety 'C24 H21 N3 O6'
_chemical_formula_sum 'C24 H21 N3 O6'
_chemical_formula_weight 447.44
_chemical_name_systematic
;
1,3,5-benzyloxy-1,3,5-triazinane-2,4,6-trione
;
_space_group_IT_number 2
_symmetry_cell_setting triclinic
_symmetry_space_group_name_Hall '-P 1'
_symmetry_space_group_name_H-M 'P -1'
_atom_sites_solution_hydrogens geom
_atom_sites_solution_primary direct
_atom_sites_solution_secondary difmap
_audit_creation_method SHELXL-97
_cell_angle_alpha 66.36(2)
_cell_angle_beta 76.78(2)
_cell_angle_gamma 82.79(2)
_cell_formula_units_Z 2
_cell_length_a 7.765(2)
_cell_length_b 12.139(3)
_cell_length_c 12.783(3)
_cell_measurement_temperature 113(2)
_cell_volume 1073.8(5)
_computing_cell_refinement 'CrysAlis CCD'
_computing_data_collection 'CrysAlis CCD (Oxford Diffraction,2003)'
_computing_data_reduction 'CrysAlis CCD [or RED?] (Oxford Diffraction,2003)'
_computing_molecular_graphics 'ORTEP-3 (Farrugia, 1997)'
_computing_publication_material 'PLATON (Spek, 2003)'
_computing_structure_refinement 'SHELXL97 (Sheldrick, 1997)'
_computing_structure_solution 'SHELXS97 (Sheldrick, 1990)'
_diffrn_ambient_temperature 113(2)
_diffrn_measured_fraction_theta_full 0.981
_diffrn_measured_fraction_theta_max 0.981
_diffrn_measurement_device_type 'Oxford Diffraction Xcalibur CCD'
_diffrn_measurement_method '\w scans'
_diffrn_radiation_monochromator graphite
_diffrn_radiation_source 'fine-focus sealed tube'
_diffrn_radiation_type MoK\a
_diffrn_radiation_wavelength 0.71073
_diffrn_reflns_av_R_equivalents 0.0218
_diffrn_reflns_av_sigmaI/netI 0.0343
_diffrn_reflns_limit_h_max 9
_diffrn_reflns_limit_h_min -9
_diffrn_reflns_limit_k_max 15
_diffrn_reflns_limit_k_min -15
_diffrn_reflns_limit_l_max 16
_diffrn_reflns_limit_l_min -16
_diffrn_reflns_number 8404
_diffrn_reflns_theta_full 27.00
_diffrn_reflns_theta_max 27.00
_diffrn_reflns_theta_min 4.64
_exptl_absorpt_coefficient_mu 0.101
_exptl_absorpt_correction_type none
_exptl_crystal_colour colourless
_exptl_crystal_density_diffrn 1.384
_exptl_crystal_density_method 'not measured'
_exptl_crystal_description prism
_exptl_crystal_F_000 468
_exptl_crystal_size_max 0.82
_exptl_crystal_size_mid 0.68
_exptl_crystal_size_min 0.44
_refine_diff_density_max 0.532
_refine_diff_density_min -0.350
_refine_ls_extinction_method none
_refine_ls_goodness_of_fit_ref 1.045
_refine_ls_hydrogen_treatment refall
_refine_ls_matrix_type full
_refine_ls_number_parameters 382
_refine_ls_number_reflns 4600
_refine_ls_number_restraints 0
_refine_ls_restrained_S_all 1.045
_refine_ls_R_factor_all 0.0722
_refine_ls_R_factor_gt 0.0545
_refine_ls_shift/su_max 0.000
_refine_ls_shift/su_mean 0.000
_refine_ls_structure_factor_coef Fsqd
_refine_ls_weighting_details 'calc w=1/[\s^2^(Fo^2^)+(0.1119P)^2^] where P=(Fo^2^+2Fc^2^)/3'
_refine_ls_weighting_scheme calc
_refine_ls_wR_factor_gt 0.1441
_refine_ls_wR_factor_ref 0.1669
_reflns_number_gt 3183
_reflns_number_total 4600
_reflns_threshold_expression >2sigma(I)
_cod_data_source_file av3046.cif
_cod_data_source_block II
_cod_database_code 2015720
_cod_database_fobs_code 2015720

loop_
_symmetry_equiv_pos_as_xyz
'x, y, z'
'-x, -y, -z'

loop_
_atom_site_type_symbol
_atom_site_label
_atom_site_fract_x
_atom_site_fract_y
_atom_site_fract_z
_atom_site_U_iso_or_equiv
_atom_site_adp_type
_atom_site_calc_flag
_atom_site_occupancy
C C1 0.8588(2) 0.82131(14) 0.06410(14) 0.0220(4) Uani d 1
C C2 0.7641(2) 1.03328(15) -0.04282(14) 0.0230(4) Uani d 1
C C3 0.6172(2) 0.92207(15) 0.16315(15) 0.0249(4) Uani d 1
C C11 0.9340(2) 0.89208(18) -0.20064(16) 0.0302(4) Uani d 1
H H11A 0.924(3) 0.802(2) -0.1598(17) 0.033(5) Uiso d 1
H H11B 0.817(3) 0.9311(18) -0.2107(17) 0.033(5) Uiso d 1
C C12 1.0661(2) 0.92506(16) -0.31238(15) 0.0260(4) Uani d 1
C C13 1.1794(2) 0.84032(19) -0.34206(18) 0.0337(4) Uani d 1
H H13 1.169(3) 0.758(2) -0.2854(18) 0.032(5) Uiso d 1
C C14 1.2971(3) 0.8745(2) -0.44955(19) 0.0401(5) Uani d 1
H H14 1.374(3) 0.8143(19) -0.4721(19) 0.041(6) Uiso d 1
C C15 1.3014(2) 0.9929(2) -0.52610(18) 0.0369(5) Uani d 1
H H15 1.385(3) 1.017(2) -0.605(2) 0.049(6) Uiso d 1
C C16 1.1900(3) 1.07803(19) -0.49648(17) 0.0358(5) Uani d 1
H H16 1.196(3) 1.1678(19) -0.5558(18) 0.034(5) Uiso d 1
C C17 1.0731(2) 1.04489(17) -0.39132(16) 0.0297(4) Uani d 1
H H17 0.992(3) 1.101(2) -0.3667(19) 0.041(6) Uiso d 1
C C21 0.6012(2) 1.20535(17) 0.08107(19) 0.0305(4) Uani d 1
H H21A 0.695(3) 1.2410(18) 0.0214(18) 0.031(5) Uiso d 1
H H21B 0.639(3) 1.1573(19) 0.1587(19) 0.039(5) Uiso d 1
C C22 0.4584(2) 1.29766(15) 0.08718(15) 0.0248(4) Uani d 1
C C23 0.3920(2) 1.37283(17) -0.01112(17) 0.0317(4) Uani d 1
H H23 0.445(3) 1.3603(18) -0.0805(18) 0.030(5) Uiso d 1
C C24 0.2580(3) 1.45742(17) -0.0032(2) 0.0398(5) Uani d 1
H H24 0.218(3) 1.508(2) -0.075(2) 0.063(7) Uiso d 1
C C25 0.1894(3) 1.46835(18) 0.1022(2) 0.0410(5) Uani d 1
H H25 0.098(3) 1.534(2) 0.1043(18) 0.041(6) Uiso d 1
C C26 0.2553(3) 1.39466(19) 0.1995(2) 0.0391(5) Uani d 1
H H26 0.203(3) 1.404(2) 0.276(2) 0.057(7) Uiso d 1
C C27 0.3877(2) 1.30899(17) 0.19298(17) 0.0301(4) Uani d 1
H H27 0.427(3) 1.2532(19) 0.2657(19) 0.038(5) Uiso d 1
C C31 0.8050(3) 0.70820(17) 0.33618(17) 0.0322(4) Uani d 1
H H31A 0.755(3) 0.7739(19) 0.3628(18) 0.033(5) Uiso d 1
H H31B 0.932(3) 0.7212(18) 0.2911(18) 0.036(5) Uiso d 1
C C32 0.7795(2) 0.58482(15) 0.42814(15) 0.0267(4) Uani d 1
C C33 0.6716(2) 0.56619(18) 0.53571(16) 0.0321(4) Uani d 1
H H33 0.607(3) 0.632(2) 0.5504(19) 0.043(6) Uiso d 1
C C34 0.6493(3) 0.4502(2) 0.61965(18) 0.0412(5) Uani d 1
H H34 0.579(3) 0.442(2) 0.691(2) 0.047(6) Uiso d 1
C C35 0.7336(3) 0.35286(19) 0.59678(19) 0.0406(5) Uani d 1
H H35 0.724(3) 0.272(2) 0.652(2) 0.053(7) Uiso d 1
C C36 0.8403(3) 0.37212(19) 0.4892(2) 0.0403(5) Uani d 1
H H36 0.904(3) 0.303(2) 0.4707(19) 0.044(6) Uiso d 1
C C37 0.8642(2) 0.48661(17) 0.40526(17) 0.0327(4) Uani d 1
H H37 0.946(3) 0.5002(18) 0.3276(19) 0.035(5) Uiso d 1
N N1 0.87062(18) 0.93029(13) -0.03050(12) 0.0239(3) Uani d 1
N N2 0.64202(18) 1.02157(12) 0.05813(12) 0.0236(3) Uani d 1
N N3 0.72844(18) 0.82497(12) 0.15710(12) 0.0243(3) Uani d 1
O O1 0.95215(15) 0.73418(11) 0.06547(11) 0.0295(3) Uani d 1
O O2 0.77767(17) 1.12336(11) -0.13051(11) 0.0317(3) Uani d 1
O O3 0.51260(16) 0.92042(12) 0.24918(11) 0.0329(3) Uani d 1
O O1N 1.00136(14) 0.93721(11) -0.12697(10) 0.0255(3) Uani d 1
O O2N 0.52359(15) 1.11809(10) 0.05381(11) 0.0270(3) Uani d 1
O O3N 0.69860(15) 0.71741(10) 0.25166(10) 0.0274(3) Uani d 1

loop_
_atom_site_aniso_label
_atom_site_aniso_U_11
_atom_site_aniso_U_22
_atom_site_aniso_U_33
_atom_site_aniso_U_12
_atom_site_aniso_U_13
_atom_site_aniso_U_23
C1 0.0202(8) 0.0242(8) 0.0244(8) -0.0028(6) -0.0050(6) -0.0113(7)
C2 0.0212(8) 0.0253(9) 0.0254(9) -0.0006(6) -0.0059(7) -0.0121(7)
C3 0.0225(8) 0.0268(9) 0.0277(9) -0.0036(7) -0.0037(7) -0.0126(7)
C11 0.0281(9) 0.0392(11) 0.0291(10) -0.0076(8) -0.0031(7) -0.0185(8)
C12 0.0220(8) 0.0338(9) 0.0261(9) -0.0024(7) -0.0041(7) -0.0155(7)
C13 0.0322(10) 0.0356(11) 0.0400(11) 0.0037(8) -0.0119(8) -0.0203(9)
C14 0.0259(9) 0.0593(14) 0.0491(12) 0.0051(9) -0.0066(9) -0.0375(12)
C15 0.0261(9) 0.0577(13) 0.0339(11) -0.0104(9) 0.0006(8) -0.0258(10)
C16 0.0373(10) 0.0434(12) 0.0289(10) -0.0132(9) -0.0034(8) -0.0144(9)
C17 0.0287(9) 0.0357(10) 0.0298(10) -0.0018(8) -0.0048(7) -0.0180(8)
C21 0.0229(9) 0.0320(10) 0.0450(11) -0.0004(7) -0.0061(8) -0.0241(9)
C22 0.0197(8) 0.0229(8) 0.0327(9) -0.0035(6) -0.0020(7) -0.0125(7)
C23 0.0298(9) 0.0316(10) 0.0346(10) -0.0051(7) -0.0062(8) -0.0127(8)
C24 0.0373(11) 0.0266(10) 0.0513(13) -0.0031(8) -0.0185(10) -0.0050(9)
C25 0.0297(10) 0.0304(10) 0.0695(15) 0.0045(8) -0.0101(10) -0.0276(10)
C26 0.0300(10) 0.0473(12) 0.0499(12) 0.0000(8) -0.0016(9) -0.0326(10)
C27 0.0277(9) 0.0325(10) 0.0311(10) -0.0031(7) -0.0024(7) -0.0145(8)
C31 0.0383(11) 0.0289(10) 0.0306(10) -0.0066(8) -0.0121(8) -0.0082(8)
C32 0.0268(9) 0.0282(9) 0.0243(9) -0.0035(7) -0.0081(7) -0.0070(7)
C33 0.0291(9) 0.0387(11) 0.0299(10) -0.0006(8) -0.0058(8) -0.0148(8)
C34 0.0346(10) 0.0619(14) 0.0240(10) -0.0179(10) -0.0018(8) -0.0108(10)
C35 0.0396(11) 0.0328(11) 0.0423(12) -0.0109(9) -0.0181(9) 0.0008(9)
C36 0.0362(11) 0.0331(11) 0.0531(13) 0.0022(8) -0.0158(10) -0.0154(10)
C37 0.0289(9) 0.0331(10) 0.0345(10) -0.0014(7) -0.0033(8) -0.0131(8)
N1 0.0213(7) 0.0273(8) 0.0226(7) -0.0011(5) 0.0002(6) -0.0114(6)
N2 0.0222(7) 0.0212(7) 0.0275(7) 0.0030(5) -0.0050(6) -0.0106(6)
N3 0.0242(7) 0.0228(7) 0.0230(7) -0.0004(5) -0.0029(6) -0.0067(6)
O1 0.0283(6) 0.0273(7) 0.0347(7) 0.0032(5) -0.0072(5) -0.0145(5)
O2 0.0381(7) 0.0281(7) 0.0267(7) -0.0014(5) -0.0060(5) -0.0082(6)
O3 0.0301(7) 0.0374(7) 0.0303(7) -0.0024(5) 0.0021(5) -0.0160(6)
O1N 0.0213(6) 0.0336(7) 0.0238(6) -0.0036(5) 0.0007(5) -0.0154(5)
O2N 0.0220(6) 0.0243(6) 0.0400(7) 0.0049(5) -0.0085(5) -0.0182(5)
O3N 0.0315(7) 0.0249(6) 0.0221(6) -0.0069(5) -0.0060(5) -0.0030(5)

loop_
_atom_type_symbol
_atom_type_description
_atom_type_scat_dispersion_real
_atom_type_scat_dispersion_imag
_atom_type_scat_source
C C 0.0033 0.0016 'International Tables Vol C Tables 4.2.6.8 and 6.1.1.4'
O O 0.0106 0.0060 'International Tables Vol C Tables 4.2.6.8 and 6.1.1.4'
N N 0.0061 0.0033 'International Tables Vol C Tables 4.2.6.8 and 6.1.1.4'
H H 0.0000 0.0000 'International Tables Vol C Tables 4.2.6.8 and 6.1.1.4'

loop_
_geom_angle_atom_site_label_1
_geom_angle_atom_site_label_2
_geom_angle_atom_site_label_3
_geom_angle
_geom_angle_publ_flag
O1 C1 N1 123.72(15) ?
O1 C1 N3 124.07(15) ?
N1 C1 N3 112.21(14) y
O2 C2 N2 123.88(15) ?
O2 C2 N1 124.14(15) ?
N2 C2 N1 111.96(14) y
O3 C3 N3 123.94(16) ?
O3 C3 N2 124.12(15) ?
N3 C3 N2 111.94(14) y
O1N C11 C12 105.94(14) ?
O1N C11 H11A 108.6(12) ?
C12 C11 H11A 111.5(12) ?
O1N C11 H11B 107.2(12) ?
C12 C11 H11B 112.9(12) ?
H11A C11 H11B 110.5(16) ?
C13 C12 C17 118.61(17) ?
C13 C12 C11 122.12(17) ?
C17 C12 C11 119.25(16) ?
C12 C13 C14 120.23(19) ?
C12 C13 H13 116.1(12) ?
C14 C13 H13 123.6(12) ?
C15 C14 C13 120.20(18) ?
C15 C14 H14 119.3(13) ?
C13 C14 H14 120.5(13) ?
C14 C15 C16 119.82(19) ?
C14 C15 H15 119.7(13) ?
C16 C15 H15 120.4(13) ?
C17 C16 C15 120.29(19) ?
C17 C16 H16 121.1(11) ?
C15 C16 H16 118.6(11) ?
C16 C17 C12 120.84(17) ?
C16 C17 H17 123.3(13) ?
C12 C17 H17 115.8(13) ?
O2N C21 C22 105.83(13) ?
O2N C21 H21A 109.2(12) ?
C22 C21 H21A 109.5(12) ?
O2N C21 H21B 105.6(12) ?
C22 C21 H21B 113.2(12) ?
H21A C21 H21B 113.1(17) ?
C23 C22 C27 118.98(16) ?
C23 C22 C21 121.14(17) ?
C27 C22 C21 119.87(17) ?
C24 C23 C22 120.14(19) ?
C24 C23 H23 124.8(12) ?
C22 C23 H23 115.1(12) ?
C25 C24 C23 120.43(19) ?
C25 C24 H24 123.3(16) ?
C23 C24 H24 116.3(16) ?
C26 C25 C24 119.65(18) ?
C26 C25 H25 121.5(12) ?
C24 C25 H25 118.7(12) ?
C25 C26 C27 120.48(19) ?
C25 C26 H26 118.4(14) ?
C27 C26 H26 121.1(14) ?
C26 C27 C22 120.31(18) ?
C26 C27 H27 118.8(12) ?
C22 C27 H27 120.8(12) ?
O3N C31 C32 105.74(14) ?
O3N C31 H31A 103.9(12) ?
C32 C31 H31A 114.5(12) ?
O3N C31 H31B 105.7(11) ?
C32 C31 H31B 112.8(12) ?
H31A C31 H31B 113.1(17) ?
C33 C32 C37 119.40(17) ?
C33 C32 C31 121.07(16) ?
C37 C32 C31 119.52(17) ?
C32 C33 C34 119.93(19) ?
C32 C33 H33 120.1(14) ?
C34 C33 H33 119.9(14) ?
C35 C34 C33 120.6(2) ?
C35 C34 H34 122.2(15) ?
C33 C34 H34 117.2(15) ?
C36 C35 C34 119.16(19) ?
C36 C35 H35 117.8(15) ?
C34 C35 H35 123.0(15) ?
C37 C36 C35 120.9(2) ?
C37 C36 H36 118.4(13) ?
C35 C36 H36 120.7(13) ?
C36 C37 C32 120.04(19) ?
C36 C37 H37 120.4(12) ?
C32 C37 H37 119.5(12) ?
N1 O1N C11 109.33(12) ?
N2 O2N C21 109.90(12) ?
N3 O3N C31 109.64(12) ?
C2 N1 C1 128.05(14) y
C2 N1 O1N 115.19(13) ?
C1 N1 O1N 116.72(13) ?
C2 N2 O2N 116.70(13) ?
C2 N2 C3 127.98(14) y
O2N N2 C3 115.24(13) ?
O3N N3 C1 115.89(13) ?
O3N N3 C3 116.35(13) ?
C1 N3 C3 127.62(14) y

loop_
_geom_bond_atom_site_label_1
_geom_bond_atom_site_label_2
_geom_bond_distance
_geom_bond_publ_flag
C1 O1 1.201(2) y
C1 N1 1.385(2) y
C1 N3 1.386(2) y
C2 O2 1.206(2) y
C2 N2 1.383(2) y
C2 N1 1.383(2) y
C3 O3 1.203(2) y
C3 N3 1.389(2) y
C3 N2 1.392(2) y
C11 O1N 1.474(2) ?
C11 C12 1.493(3) ?
C11 H11A 1.01(2) ?
C11 H11B 0.98(2) ?
C12 C13 1.382(3) ?
C12 C17 1.398(3) ?
C13 C14 1.400(3) ?
C13 H13 0.97(2) ?
C14 C15 1.376(3) ?
C14 H14 0.98(2) ?
C15 C16 1.378(3) ?
C15 H15 1.02(2) ?
C16 C17 1.376(3) ?
C16 H16 1.05(2) ?
C17 H17 0.97(2) ?
C21 O2N 1.469(2) ?
C21 C22 1.486(2) ?
C21 H21A 0.93(2) ?
C21 H21B 1.02(2) ?
C22 C23 1.391(3) ?
C22 C27 1.393(3) ?
C23 C24 1.384(3) ?
C23 H23 0.95(2) ?
C24 C25 1.383(3) ?
C24 H24 0.98(3) ?
C25 C26 1.376(3) ?
C25 H25 1.00(2) ?
C26 C27 1.381(3) ?
C26 H26 1.01(3) ?
C27 H27 0.99(2) ?
C31 O3N 1.466(2) ?
C31 C32 1.490(3) ?
C31 H31A 0.99(2) ?
C31 H31B 1.02(2) ?
C32 C33 1.384(3) ?
C32 C37 1.391(3) ?
C33 C34 1.388(3) ?
C33 H33 0.95(2) ?
C34 C35 1.381(3) ?
C34 H34 0.92(2) ?
C35 C36 1.380(3) ?
C35 H35 0.95(3) ?
C36 C37 1.376(3) ?
C36 H36 1.00(2) ?
C37 H37 1.01(2) ?
O1N N1 1.3872(17) ?
O2N N2 1.3865(17) ?
O3N N3 1.3789(18) ?

loop_
_geom_hbond_atom_site_label_D
_geom_hbond_atom_site_label_H
_geom_hbond_atom_site_label_A
_geom_hbond_site_symmetry_A
_geom_hbond_distance_DH
_geom_hbond_distance_HA
_geom_hbond_distance_DA
_geom_hbond_angle_DHA
_geom_hbond_publ_flag
C15 H15 O3 1_654 1.02(2) 2.54(2) 3.350(3) 136(2) y
C25 H25 O1 1_465 1.00(3) 2.46(3) 3.423(3) 161(2) y

loop_
_cod_related_entry_id
_cod_related_entry_database
_cod_related_entry_code
1 ChemSpider 9365148
